data_2214537
loop_
_publ_author_name
'Muirhead, Kirsty E. A.'
'Trembleau, Laurent'
'Harrison, William T. A.'

_publ_section_title 5-Chloro-3-ethyl-<i>N</i>-[3-(morpholin-4-yl)propyl]-1<i>H</i>-indole-2-carboxamide
_journal_coeditor_code BT2413
_journal_issue 8
_journal_name_full 'Acta Crystallographica Section E'
_journal_page_first o3390
_journal_page_last o3390
_journal_paper_doi 10.1107/S1600536807031182
_journal_volume 63
_journal_year 2007
_chemical_formula_iupac 'C18 H24 Cl N3 O2'
_chemical_formula_moiety 'C18 H24 Cl N3 O2'
_chemical_formula_sum 'C18 H24 Cl N3 O2'
_chemical_formula_weight 349.85
_chemical_name_systematic
;
5-Chloro-3-ethyl-N-[3-(morpholin-4-yl)propyl]-1H-indole-2-carboxamide
;
_space_group_IT_number 14
_symmetry_cell_setting monoclinic
_symmetry_space_group_name_Hall '-P 2yn'
_symmetry_space_group_name_H-M 'P 1 21/n 1'
_atom_sites_solution_hydrogens geom
_atom_sites_solution_primary direct
_atom_sites_solution_secondary difmap
_audit_creation_method SHELXL-97
_cell_angle_alpha 90.00
_cell_angle_beta 93.265(5)
_cell_angle_gamma 90.00
_cell_formula_units_Z 4
_cell_length_a 4.8178(3)
_cell_length_b 12.1967(12)
_cell_length_c 29.576(3)
_cell_measurement_reflns_used 3212
_cell_measurement_temperature 120(2)
_cell_measurement_theta_max 27.48
_cell_measurement_theta_min 2.91
_cell_volume 1735.1(3)
_computing_cell_refinement 'SCALEPACK (Otwinowski & Minor, 1997)'
_computing_data_collection 'COLLECT (Nonius, 1998)'
_computing_data_reduction
;
SCALEPACK and DENZO (Otwinowski & Minor, 1997), and SORTAV (Blessing,
1995)
;
_computing_molecular_graphics 'ORTEP3 (Farrugia, 1997)'
_computing_publication_material SHELXL97
_computing_structure_refinement 'SHELXL97 (Sheldrick, 1997)'
_computing_structure_solution 'SHELXS97 (Sheldrick, 1997)'
_diffrn_ambient_temperature 120(2)
_diffrn_measured_fraction_theta_full 0.955
_diffrn_measured_fraction_theta_max 0.955
_diffrn_measurement_device_type 'Nonius KappaCCD'
_diffrn_measurement_method '\w and \f'
_diffrn_radiation_monochromator graphite
_diffrn_radiation_source 'fine-focus sealed tube'
_diffrn_radiation_type MoK\a
_diffrn_radiation_wavelength 0.71073
_diffrn_reflns_av_R_equivalents 0.0892
_diffrn_reflns_av_sigmaI/netI 0.1157
_diffrn_reflns_limit_h_max 5
_diffrn_reflns_limit_h_min -5
_diffrn_reflns_limit_k_max 14
_diffrn_reflns_limit_k_min -13
_diffrn_reflns_limit_l_max 35
_diffrn_reflns_limit_l_min -35
_diffrn_reflns_number 10192
_diffrn_reflns_theta_full 25.50
_diffrn_reflns_theta_max 25.50
_diffrn_reflns_theta_min 3.23
_exptl_absorpt_coefficient_mu 0.236
_exptl_absorpt_correction_type none
_exptl_crystal_colour colourless
_exptl_crystal_density_diffrn 1.339
_exptl_crystal_density_method 'not measured'
_exptl_crystal_description needle
_exptl_crystal_F_000 744
_exptl_crystal_size_max 0.04
_exptl_crystal_size_mid 0.01
_exptl_crystal_size_min 0.005
_refine_diff_density_max 1.246
_refine_diff_density_min -0.514
_refine_ls_extinction_method none
_refine_ls_goodness_of_fit_ref 1.085
_refine_ls_hydrogen_treatment constr
_refine_ls_matrix_type full
_refine_ls_number_parameters 219
_refine_ls_number_reflns 3092
_refine_ls_number_restraints 0
_refine_ls_restrained_S_all 1.085
_refine_ls_R_factor_all 0.1993
_refine_ls_R_factor_gt 0.1422
_refine_ls_shift/su_max 0.000
_refine_ls_shift/su_mean 0.000
_refine_ls_structure_factor_coef Fsqd
_refine_ls_weighting_details 'calc w=1/[\s^2^(Fo^2^)+(0.0556P)^2^+36.1132P] where P=(Fo^2^+2Fc^2^)/3'
_refine_ls_weighting_scheme calc
_refine_ls_wR_factor_gt 0.3029
_refine_ls_wR_factor_ref 0.3420
_reflns_number_gt 2077
_reflns_number_total 3092
_reflns_threshold_expression I>2\s(I)
_cod_data_source_file bt2413.cif
_cod_data_source_block I
_cod_original_sg_symbol_H-M 'P 21/n'
_cod_database_code 2214537
_cod_database_fobs_code 2214537

loop_
_symmetry_equiv_pos_as_xyz
'x, y, z'
'-x+1/2, y+1/2, -z+1/2'
'-x, -y, -z'
'x-1/2, -y-1/2, z-1/2'

loop_
_atom_site_type_symbol
_atom_site_label
_atom_site_fract_x
_atom_site_fract_y
_atom_site_fract_z
_atom_site_U_iso_or_equiv
_atom_site_adp_type
_atom_site_calc_flag
_atom_site_refinement_flags
_atom_site_occupancy
C C1 0.112(2) 0.1461(9) 0.6108(3) 0.027(2) Uani d . 1
C C2 -0.090(2) 0.2101(9) 0.6287(3) 0.024(2) Uani d . 1
H H2A -0.1399 0.1994 0.6590 0.029 Uiso calc R 1
C C3 -0.224(2) 0.2917(8) 0.6014(3) 0.023(2) Uani d . 1
H H3 -0.3634 0.3375 0.6127 0.028 Uiso calc R 1
C C4 -0.142(2) 0.3021(8) 0.5575(3) 0.022(2) Uani d . 1
C C5 0.074(2) 0.2366(8) 0.5398(3) 0.022(2) Uani d . 1
C C6 0.198(2) 0.1578(9) 0.5676(3) 0.026(2) Uani d . 1
H H6 0.3415 0.1124 0.5570 0.032 Uiso calc R 1
C C7 0.1034(19) 0.2705(7) 0.4939(3) 0.016(2) Uani d . 1
C C8 -0.085(2) 0.3538(8) 0.4852(3) 0.021(2) Uani d . 1
C C9 0.281(2) 0.2097(8) 0.4623(3) 0.023(2) Uani d . 1
H H9A 0.3255 0.2590 0.4371 0.027 Uiso calc R 1
H H9B 0.4586 0.1896 0.4788 0.027 Uiso calc R 1
C C10 0.148(3) 0.1086(10) 0.4432(4) 0.041(3) Uani d . 1
H H10A 0.1087 0.0583 0.4678 0.062 Uiso calc R 1
H H10B 0.2734 0.0731 0.4227 0.062 Uiso calc R 1
H H10C -0.0263 0.1279 0.4263 0.062 Uiso calc R 1
C C11 -0.178(2) 0.4151(8) 0.4436(3) 0.018(2) Uani d . 1
C C12 -0.083(2) 0.4638(8) 0.3662(3) 0.021(2) Uani d . 1
H H12A 0.0742 0.5053 0.3544 0.025 Uiso calc R 1
H H12B -0.2397 0.5153 0.3688 0.025 Uiso calc R 1
C C13 -0.169(2) 0.3744(8) 0.3327(3) 0.024(2) Uani d . 1
H H13A -0.3204 0.3305 0.3451 0.029 Uiso calc R 1
H H13B -0.2435 0.4085 0.3041 0.029 Uiso calc R 1
C C14 0.066(2) 0.3002(9) 0.3228(3) 0.026(2) Uani d . 1
H H14A 0.2163 0.3448 0.3106 0.032 Uiso calc R 1
H H14B 0.1401 0.2671 0.3515 0.032 Uiso calc R 1
C C15 -0.048(2) 0.2544(9) 0.2446(3) 0.027(2) Uani d . 1
H H15A 0.1210 0.2943 0.2364 0.033 Uiso calc R 1
H H15B -0.2051 0.3067 0.2433 0.033 Uiso calc R 1
C C16 -0.108(2) 0.1619(9) 0.2110(3) 0.027(2) Uani d . 1
H H16A -0.2797 0.1231 0.2187 0.032 Uiso calc R 1
H H16B -0.1397 0.1928 0.1802 0.032 Uiso calc R 1
C C17 0.157(2) 0.0414(9) 0.2558(3) 0.030(2) Uani d . 1
H H17A 0.3140 -0.0111 0.2563 0.035 Uiso calc R 1
H H17B -0.0115 0.0010 0.2636 0.035 Uiso calc R 1
C C18 0.220(2) 0.1316(9) 0.2909(3) 0.026(2) Uani d . 1
H H18A 0.2460 0.0984 0.3214 0.032 Uiso calc R 1
H H18B 0.3955 0.1692 0.2841 0.032 Uiso calc R 1
N N1 -0.2339(17) 0.3725(7) 0.5236(3) 0.0200(18) Uani d . 1
H H1 -0.3660 0.4217 0.5258 0.024 Uiso calc R 1
N N2 0.0005(18) 0.4218(7) 0.4110(2) 0.0220(19) Uani d . 1
H H2 0.1733 0.4002 0.4167 0.026 Uiso calc R 1
N N3 -0.0063(17) 0.2115(7) 0.2905(2) 0.0220(19) Uani d . 1
O O1 -0.4206(13) 0.4529(6) 0.4399(2) 0.0213(15) Uani d . 1
O O2 0.1154(15) 0.0870(6) 0.2116(2) 0.0261(17) Uani d . 1
Cl Cl1 0.2751(6) 0.0473(2) 0.64686(9) 0.0329(7) Uani d . 1

loop_
_atom_site_aniso_label
_atom_site_aniso_U_11
_atom_site_aniso_U_22
_atom_site_aniso_U_33
_atom_site_aniso_U_12
_atom_site_aniso_U_13
_atom_site_aniso_U_23
C1 0.031(6) 0.020(6) 0.030(6) -0.001(5) -0.008(5) 0.003(5)
C2 0.032(6) 0.029(6) 0.011(4) 0.001(5) 0.002(4) -0.001(4)
C3 0.021(5) 0.022(6) 0.026(5) -0.002(4) 0.007(4) -0.010(4)
C4 0.027(6) 0.019(5) 0.021(5) -0.010(4) 0.001(4) 0.000(4)
C5 0.023(5) 0.025(6) 0.017(5) -0.005(4) 0.000(4) -0.002(4)
C6 0.035(6) 0.024(6) 0.020(5) -0.001(5) 0.001(4) 0.001(4)
C7 0.026(5) 0.008(5) 0.013(4) -0.006(4) 0.003(4) -0.005(3)
C8 0.025(5) 0.020(5) 0.019(5) -0.004(4) 0.006(4) -0.005(4)
C9 0.038(6) 0.015(5) 0.015(4) 0.002(4) 0.000(4) 0.000(4)
C10 0.050(8) 0.033(7) 0.042(7) -0.003(6) 0.016(6) -0.015(6)
C11 0.027(6) 0.011(5) 0.014(4) 0.002(4) -0.005(4) -0.005(4)
C12 0.029(5) 0.016(5) 0.017(5) 0.007(4) 0.005(4) 0.003(4)
C13 0.029(6) 0.022(6) 0.021(5) 0.005(5) -0.004(4) -0.002(4)
C14 0.037(6) 0.029(6) 0.012(4) 0.002(5) 0.000(4) -0.006(4)
C15 0.034(6) 0.027(6) 0.021(5) -0.003(5) 0.003(4) 0.004(4)
C16 0.033(6) 0.031(6) 0.016(5) 0.008(5) 0.000(4) 0.000(4)
C17 0.041(7) 0.014(5) 0.034(6) 0.002(5) 0.003(5) -0.001(5)
C18 0.025(6) 0.027(6) 0.027(5) 0.011(5) 0.002(4) 0.009(5)
N1 0.020(4) 0.017(4) 0.024(4) 0.008(4) 0.006(3) 0.002(3)
N2 0.028(5) 0.026(5) 0.011(4) 0.005(4) -0.003(3) -0.004(3)
N3 0.031(5) 0.024(5) 0.011(4) 0.005(4) 0.000(3) -0.004(3)
O1 0.019(4) 0.023(4) 0.021(3) 0.002(3) 0.000(3) 0.000(3)
O2 0.038(4) 0.022(4) 0.019(3) 0.003(3) 0.005(3) -0.004(3)
Cl1 0.0442(16) 0.0303(15) 0.0239(12) 0.0014(13) -0.0005(11) 0.0092(12)

loop_
_atom_type_symbol
_atom_type_description
_atom_type_scat_dispersion_real
_atom_type_scat_dispersion_imag
_atom_type_scat_source
C C 0.0033 0.0016 'International Tables Vol C Tables 4.2.6.8 and 6.1.1.4'
H H 0.0000 0.0000 'International Tables Vol C Tables 4.2.6.8 and 6.1.1.4'
N N 0.0061 0.0033 'International Tables Vol C Tables 4.2.6.8 and 6.1.1.4'
O O 0.0106 0.0060 'International Tables Vol C Tables 4.2.6.8 and 6.1.1.4'
Cl Cl 0.1484 0.1585 'International Tables Vol C Tables 4.2.6.8 and 6.1.1.4'

loop_
_geom_angle_atom_site_label_1
_geom_angle_atom_site_label_2
_geom_angle_atom_site_label_3
_geom_angle
C6 C1 C2 123.8(10)
C6 C1 Cl1 119.0(9)
C2 C1 Cl1 117.1(8)
C1 C2 C3 119.3(9)
C1 C2 H2A 120.4
C3 C2 H2A 120.4
C4 C3 C2 117.1(9)
C4 C3 H3 121.5
C2 C3 H3 121.5
N1 C4 C3 130.0(10)
N1 C4 C5 107.0(8)
C3 C4 C5 122.9(9)
C6 C5 C4 118.1(9)
C6 C5 C7 134.5(10)
C4 C5 C7 107.5(8)
C1 C6 C5 118.8(10)
C1 C6 H6 120.6
C5 C6 H6 120.6
C8 C7 C5 106.7(8)
C8 C7 C9 130.0(8)
C5 C7 C9 122.6(8)
C7 C8 N1 109.5(8)
C7 C8 C11 133.7(9)
N1 C8 C11 116.4(8)
C10 C9 C7 113.4(9)
C10 C9 H9A 108.9
C7 C9 H9A 108.9
C10 C9 H9B 108.9
C7 C9 H9B 108.9
H9A C9 H9B 107.7
C9 C10 H10A 109.5
C9 C10 H10B 109.5
H10A C10 H10B 109.5
C9 C10 H10C 109.5
H10A C10 H10C 109.5
H10B C10 H10C 109.5
O1 C11 N2 123.4(8)
O1 C11 C8 119.7(9)
N2 C11 C8 116.8(8)
N2 C12 C13 113.2(8)
N2 C12 H12A 108.9
C13 C12 H12A 108.9
N2 C12 H12B 108.9
C13 C12 H12B 108.9
H12A C12 H12B 107.8
C14 C13 C12 112.4(8)
C14 C13 H13A 109.1
C12 C13 H13A 109.1
C14 C13 H13B 109.1
C12 C13 H13B 109.1
H13A C13 H13B 107.9
N3 C14 C13 114.8(8)
N3 C14 H14A 108.6
C13 C14 H14A 108.6
N3 C14 H14B 108.6
C13 C14 H14B 108.6
H14A C14 H14B 107.6
N3 C15 C16 110.7(9)
N3 C15 H15A 109.5
C16 C15 H15A 109.5
N3 C15 H15B 109.5
C16 C15 H15B 109.5
H15A C15 H15B 108.1
O2 C16 C15 110.7(8)
O2 C16 H16A 109.5
C15 C16 H16A 109.5
O2 C16 H16B 109.5
C15 C16 H16B 109.5
H16A C16 H16B 108.1
O2 C17 C18 110.8(8)
O2 C17 H17A 109.5
C18 C17 H17A 109.5
O2 C17 H17B 109.5
C18 C17 H17B 109.5
H17A C17 H17B 108.1
N3 C18 C17 110.6(8)
N3 C18 H18A 109.5
C17 C18 H18A 109.5
N3 C18 H18B 109.5
C17 C18 H18B 109.5
H18A C18 H18B 108.1
C4 N1 C8 109.3(8)
C4 N1 H1 125.4
C8 N1 H1 125.4
C11 N2 C12 121.7(8)
C11 N2 H2 119.2
C12 N2 H2 119.2
C15 N3 C18 108.1(8)
C15 N3 C14 110.8(8)
C18 N3 C14 109.5(8)
C16 O2 C17 109.4(7)

loop_
_geom_bond_atom_site_label_1
_geom_bond_atom_site_label_2
_geom_bond_distance
C1 C6 1.375(14)
C1 C2 1.377(15)
C1 Cl1 1.763(10)
C2 C3 1.412(14)
C2 H2A 0.9500
C3 C4 1.385(13)
C3 H3 0.9500
C4 N1 1.374(12)
C4 C5 1.432(14)
C5 C6 1.381(14)
C5 C7 1.434(12)
C6 H6 0.9500
C7 C8 1.376(14)
C7 C9 1.499(13)
C8 N1 1.397(12)
C8 C11 1.487(13)
C9 C10 1.487(15)
C9 H9A 0.9900
C9 H9B 0.9900
C10 H10A 0.9800
C10 H10B 0.9800
C10 H10C 0.9800
C11 O1 1.253(11)
C11 N2 1.333(12)
C12 N2 1.455(11)
C12 C13 1.516(14)
C12 H12A 0.9900
C12 H12B 0.9900
C13 C14 1.494(14)
C13 H13A 0.9900
C13 H13B 0.9900
C14 N3 1.472(12)
C14 H14A 0.9900
C14 H14B 0.9900
C15 N3 1.456(12)
C15 C16 1.522(14)
C15 H15A 0.9900
C15 H15B 0.9900
C16 O2 1.413(12)
C16 H16A 0.9900
C16 H16B 0.9900
C17 O2 1.425(12)
C17 C18 1.531(15)
C17 H17A 0.9900
C17 H17B 0.9900
C18 N3 1.463(12)
C18 H18A 0.9900
C18 H18B 0.9900
N1 H1 0.8800
N2 H2 0.8800

loop_
_geom_hbond_atom_site_label_D
_geom_hbond_atom_site_label_H
_geom_hbond_atom_site_label_A
_geom_hbond_site_symmetry_A
_geom_hbond_distance_DH
_geom_hbond_distance_HA
_geom_hbond_distance_DA
_geom_hbond_angle_DHA
N1 H1 O1 3_466 0.88 2.13 2.945(10) 153
N2 H2 O1 1_655 0.88 2.13 2.895(10) 144

loop_
_geom_torsion_atom_site_label_1
_geom_torsion_atom_site_label_2
_geom_torsion_atom_site_label_3
_geom_torsion_atom_site_label_4
_geom_torsion
C6 C1 C2 C3 1.1(17)
Cl1 C1 C2 C3 178.9(8)
C1 C2 C3 C4 0.3(15)
C2 C3 C4 N1 179.5(10)
C2 C3 C4 C5 -1.8(15)
N1 C4 C5 C6 -179.3(9)
C3 C4 C5 C6 1.8(15)
N1 C4 C5 C7 -0.5(11)
C3 C4 C5 C7 -179.5(9)
C2 C1 C6 C5 -1.1(17)
Cl1 C1 C6 C5 -178.9(8)
C4 C5 C6 C1 -0.3(15)
C7 C5 C6 C1 -178.7(11)
C6 C5 C7 C8 179.2(11)
C4 C5 C7 C8 0.7(11)
C6 C5 C7 C9 7.3(18)
C4 C5 C7 C9 -171.2(9)
C5 C7 C8 N1 -0.7(11)
C9 C7 C8 N1 170.4(9)
C5 C7 C8 C11 -172.5(11)
C9 C7 C8 C11 -1.4(18)
C8 C7 C9 C10 -91.6(13)
C5 C7 C9 C10 78.3(12)
C7 C8 C11 O1 150.4(11)
N1 C8 C11 O1 -20.9(13)
C7 C8 C11 N2 -26.3(16)
N1 C8 C11 N2 162.4(9)
N2 C12 C13 C14 -65.2(11)
C12 C13 C14 N3 179.8(8)
N3 C15 C16 O2 -60.3(11)
O2 C17 C18 N3 58.3(11)
C3 C4 N1 C8 178.9(10)
C5 C4 N1 C8 0.0(11)
C7 C8 N1 C4 0.5(11)
C11 C8 N1 C4 173.8(8)
O1 C11 N2 C12 -6.7(14)
C8 C11 N2 C12 169.9(8)
C13 C12 N2 C11 -94.2(11)
C16 C15 N3 C18 57.2(11)
C16 C15 N3 C14 177.2(9)
C17 C18 N3 C15 -56.3(11)
C17 C18 N3 C14 -177.1(8)
C13 C14 N3 C15 73.0(11)
C13 C14 N3 C18 -167.9(9)
C15 C16 O2 C17 60.0(11)
C18 C17 O2 C16 -59.2(11)

loop_
_cod_related_entry_id
_cod_related_entry_database
_cod_related_entry_code
1 ChemSpider 21123970
